data_4023698
loop_
_publ_author_name
'St\'ephane Perreault'
'Maude Poirier'
'Pascal L\'eviell\'e'
'Olivier Ren\'e'
'Pascal Joly'
'Yves Dory'
'Claude Spino'

_publ_section_title
;
 Mechanism and Regioselectivity of the Cycloaddition of Thiones
 Derived from Meldrum's Acid, Malonates, or Other Dicarbonyls
;
_journal_name_full 'Journal of Organic Chemistry'
_journal_page_first 7457
_journal_page_last 7466
_journal_paper_doi 10.1021/jo800945y
_journal_volume 73
_journal_year 2008
_chemical_formula_sum 'C12 H14 O6 S'
_chemical_formula_weight 286.3
_chemical_name_systematic
;
 ?
;
_space_group_IT_number 14
_symmetry_cell_setting monoclinic
_symmetry_space_group_name_Hall '-P 2yn'
_symmetry_space_group_name_H-M 'P 1 21/n 1'
_atom_sites_solution_hydrogens geom
_atom_sites_solution_primary direct
_atom_sites_solution_secondary difmap
_audit_conform_dict_location ftp://ftp.iucr.org/pub/cif_core.dic
_audit_conform_dict_name cif_core.dic
_audit_conform_dict_version 2.3
_audit_creation_date 2006-10-31T12:10:49-00:00
_audit_creation_method 'WinGX routine CIF_UPDATE'
_cell_angle_alpha 90
_cell_angle_beta 92.85(6)
_cell_angle_gamma 90
_cell_formula_units_Z 4
_cell_length_a 10.055(7)
_cell_length_b 12.797(9)
_cell_length_c 10.247(6)
_cell_measurement_reflns_used 20
_cell_measurement_temperature 293(2)
_cell_measurement_theta_max 35
_cell_measurement_theta_min 30
_cell_volume 1316.9(15)
_computing_cell_refinement Difrac
_computing_data_collection Difrac
_computing_data_reduction NRCVAX
_computing_structure_refinement 'SHELXL-97 (Sheldrick, 1997)'
_diffrn_ambient_temperature 293(2)
_diffrn_measured_fraction_theta_full 0.989
_diffrn_measured_fraction_theta_max 0.989
_diffrn_measurement_device_type CAD4
_diffrn_measurement_method Omega
_diffrn_radiation_monochromator graphite
_diffrn_radiation_type CuK\a
_diffrn_radiation_wavelength 1.54176
_diffrn_reflns_av_R_equivalents 0
_diffrn_reflns_av_unetI/netI 0.0615
_diffrn_reflns_limit_h_max 12
_diffrn_reflns_limit_h_min -12
_diffrn_reflns_limit_k_max 15
_diffrn_reflns_limit_k_min 0
_diffrn_reflns_limit_l_max 12
_diffrn_reflns_limit_l_min 0
_diffrn_reflns_number 2467
_diffrn_reflns_theta_full 70
_diffrn_reflns_theta_max 70.01
_diffrn_reflns_theta_min 5.53
_diffrn_standards_decay_% 0
_diffrn_standards_interval_count 100
_diffrn_standards_number 2
_exptl_absorpt_coefficient_mu 2.394
_exptl_absorpt_correction_T_max 0.9922
_exptl_absorpt_correction_T_min 0.679
_exptl_absorpt_correction_type empirical
_exptl_absorpt_process_details 'Psi Scan'
_exptl_crystal_colour Colorless
_exptl_crystal_density_diffrn 1.444
_exptl_crystal_density_method 'not measured'
_exptl_crystal_description Prism
_exptl_crystal_F_000 600
_exptl_crystal_size_max 0.25
_exptl_crystal_size_mid 0.25
_exptl_crystal_size_min 0.1
_refine_diff_density_max 0.358
_refine_diff_density_min -0.22
_refine_diff_density_rms 0.058
_refine_ls_extinction_method none
_refine_ls_goodness_of_fit_ref 1.044
_refine_ls_hydrogen_treatment none
_refine_ls_matrix_type full
_refine_ls_number_parameters 175
_refine_ls_number_reflns 2467
_refine_ls_number_restraints 0
_refine_ls_restrained_S_all 1.044
_refine_ls_R_factor_all 0.1296
_refine_ls_R_factor_gt 0.0695
_refine_ls_shift/su_max 0
_refine_ls_shift/su_mean 0
_refine_ls_structure_factor_coef Fsqd
_refine_ls_weighting_details 'calc w=1/[\s^2^(Fo^2^)+(0.0915P)^2^+0.0000P] where P=(Fo^2^+2Fc^2^)/3'
_refine_ls_weighting_scheme calc
_refine_ls_wR_factor_gt 0.178
_refine_ls_wR_factor_ref 0.1985
_reflns_number_gt 1394
_reflns_number_total 2467
_reflns_threshold_expression >2sigma(I)
_cod_data_source_file jo800945y_si_005.cif
_cod_data_source_block mp119
_cod_depositor_comments
;
The following automatic conversions were performed:
'_symmetry_cell_setting' value 'Monoclinic' changed to 'monoclinic'
according to '/home/saulius/struct/CIF-dictionaries/cif_core.dic'
dictionary named 'cif_core.dic' version 2.4.1 from
2010-06-29.

'_exptl_absorpt_correction_type' value 'Empirical' changed to
'empirical' according to
'/home/saulius/struct/CIF-dictionaries/cif_core.dic' dictionary named
'cif_core.dic' version 2.4.1 from 2010-06-29.

Automatic conversion script
Id: cif_fix_enum 1527 2010-12-29 10:47:43Z saulius 
;
_cod_original_sg_symbol_H-M 'P 21/n'
_cod_database_code 4023698

loop_
_symmetry_equiv_pos_as_xyz
'x, y, z'
'-x+1/2, y+1/2, -z+1/2'
'-x, -y, -z'
'x-1/2, -y-1/2, z-1/2'

loop_
_atom_site_label
_atom_site_type_symbol
_atom_site_fract_x
_atom_site_fract_y
_atom_site_fract_z
_atom_site_U_iso_or_equiv
_atom_site_adp_type
_atom_site_occupancy
_atom_site_symmetry_multiplicity
_atom_site_calc_flag
_atom_site_refinement_flags
_atom_site_disorder_assembly
_atom_site_disorder_group
C1 C 0.3338(6) 0.0269(5) 0.3805(6) 0.0811(16) Uani 1 1 d . . .
H1A H 0.3544 -0.0449 0.4041 0.097 Uiso 1 1 calc R . .
H1B H 0.2774 0.0257 0.3009 0.097 Uiso 1 1 calc R . .
C2 C 0.4603(6) 0.0823(5) 0.3540(5) 0.0782(16) Uani 1 1 d . . .
H2 H 0.5258 0.044 0.3146 0.094 Uiso 1 1 calc R . .
C3 C 0.4874(5) 0.1820(5) 0.3820(5) 0.0699(14) Uani 1 1 d . . .
H3 H 0.5692 0.2076 0.3577 0.084 Uiso 1 1 calc R . .
C4 C 0.3979(4) 0.2571(4) 0.4493(5) 0.0579(12) Uani 1 1 d . . .
H4 H 0.4348 0.2631 0.5393 0.07 Uiso 1 1 calc R . .
C5 C 0.2505(4) 0.2236(4) 0.4599(4) 0.0509(11) Uani 1 1 d . . .
C6 C 0.3989(5) 0.3664(4) 0.3936(4) 0.0584(12) Uani 1 1 d . . .
C7 C 0.5297(6) 0.4998(4) 0.3039(5) 0.0770(16) Uani 1 1 d . . .
H7A H 0.4906 0.502 0.2166 0.115 Uiso 1 1 calc R . .
H7B H 0.622 0.5189 0.3028 0.115 Uiso 1 1 calc R . .
H7C H 0.4841 0.5479 0.358 0.115 Uiso 1 1 calc R . .
C8 C 0.1907(5) 0.2837(4) 0.5697(4) 0.0566(12) Uani 1 1 d . . .
C9 C -0.0265(5) 0.2828(4) 0.4489(4) 0.0594(12) Uani 1 1 d . . .
C10 C 0.1708(5) 0.2374(4) 0.3291(4) 0.0547(11) Uani 1 1 d . . .
C11 C -0.1176(5) 0.3742(5) 0.4232(6) 0.0794(16) Uani 1 1 d . . .
H11A H -0.1632 0.3902 0.5008 0.119 Uiso 1 1 calc R . .
H11B H -0.1815 0.3571 0.3537 0.119 Uiso 1 1 calc R . .
H11C H -0.0663 0.4337 0.3985 0.119 Uiso 1 1 calc R . .
C12 C -0.0968(5) 0.1842(4) 0.4842(5) 0.0724(15) Uani 1 1 d . . .
H12A H -0.0324 0.1311 0.5068 0.109 Uiso 1 1 calc R . .
H12B H -0.1527 0.1613 0.411 0.109 Uiso 1 1 calc R . .
H12C H -0.1505 0.1972 0.5574 0.109 Uiso 1 1 calc R . .
O1 O 0.5185(3) 0.3951(3) 0.3557(4) 0.0723(10) Uani 1 1 d . . .
O2 O 0.3039(4) 0.4228(3) 0.3914(4) 0.0746(10) Uani 1 1 d . . .
O3 O 0.2192(3) 0.2205(3) 0.2265(3) 0.0753(11) Uani 1 1 d . . .
O4 O 0.0437(3) 0.2676(3) 0.3315(3) 0.0676(10) Uani 1 1 d . . .
O5 O 0.2527(4) 0.3058(3) 0.6700(3) 0.0728(10) Uani 1 1 d . . .
O6 O 0.0634(3) 0.3154(3) 0.5556(3) 0.0670(9) Uani 1 1 d . . .
S1 S 0.24259(14) 0.08529(10) 0.50854(13) 0.0679(4) Uani 1 1 d . . .

loop_
_atom_site_aniso_label
_atom_site_aniso_U_11
_atom_site_aniso_U_22
_atom_site_aniso_U_33
_atom_site_aniso_U_23
_atom_site_aniso_U_13
_atom_site_aniso_U_12
C1 0.092(4) 0.070(4) 0.081(4) 0.001(3) 0.000(3) 0.000(3)
C2 0.084(4) 0.086(4) 0.066(3) -0.003(3) 0.012(3) 0.018(3)
C3 0.054(3) 0.084(4) 0.072(3) 0.003(3) 0.009(3) 0.000(3)
C4 0.051(3) 0.071(3) 0.051(3) 0.002(2) 0.001(2) -0.008(2)
C5 0.050(3) 0.060(3) 0.043(2) 0.005(2) 0.0039(19) -0.001(2)
C6 0.059(3) 0.074(3) 0.042(2) -0.003(2) 0.005(2) -0.006(3)
C7 0.081(4) 0.079(4) 0.072(3) 0.004(3) 0.015(3) -0.024(3)
C8 0.064(3) 0.061(3) 0.047(3) 0.002(2) 0.012(2) -0.012(2)
C9 0.055(3) 0.080(3) 0.044(2) -0.004(2) 0.005(2) -0.001(3)
C10 0.055(3) 0.062(3) 0.048(2) -0.007(2) 0.009(2) -0.013(2)
C11 0.077(4) 0.088(4) 0.073(4) -0.004(3) 0.004(3) 0.013(3)
C12 0.068(3) 0.096(4) 0.053(3) -0.005(3) 0.009(2) -0.002(3)
O1 0.061(2) 0.080(3) 0.078(2) 0.0150(19) 0.0119(18) -0.0080(18)
O2 0.068(2) 0.071(2) 0.086(3) 0.017(2) 0.0114(19) 0.0005(19)
O3 0.070(2) 0.112(3) 0.0452(18) -0.0037(19) 0.0157(16) 0.004(2)
O4 0.0525(19) 0.107(3) 0.0436(17) 0.0031(17) 0.0058(14) -0.0026(19)
O5 0.075(2) 0.097(3) 0.0458(18) -0.0107(19) -0.0033(17) -0.007(2)
O6 0.058(2) 0.094(3) 0.0490(18) -0.0190(18) 0.0036(15) 0.0036(18)
S1 0.0806(9) 0.0613(7) 0.0624(8) 0.0074(7) 0.0092(6) -0.0067(7)

loop_
_atom_type_symbol
_atom_type_description
_atom_type_scat_dispersion_real
_atom_type_scat_dispersion_imag
_atom_type_scat_source
C C 0.018 0.009 'International Tables Vol C Tables 4.2.6.8 and 6.1.1.4'
H H 0 0 'International Tables Vol C Tables 4.2.6.8 and 6.1.1.4'
O O 0.049 0.032 'International Tables Vol C Tables 4.2.6.8 and 6.1.1.4'
S S 0.333 0.557 'International Tables Vol C Tables 4.2.6.8 and 6.1.1.4'

loop_
_geom_angle_atom_site_label_1
_geom_angle_atom_site_label_2
_geom_angle_atom_site_label_3
_geom_angle
_geom_angle_site_symmetry_1
_geom_angle_site_symmetry_3
_geom_angle_publ_flag
C2 C1 S1 113.9(4) . . ?
C2 C1 H1A 108.8 . . ?
S1 C1 H1A 108.8 . . ?
C2 C1 H1B 108.8 . . ?
S1 C1 H1B 108.8 . . ?
H1A C1 H1B 107.7 . . ?
C3 C2 C1 125.7(5) . . ?
C3 C2 H2 117.2 . . ?
C1 C2 H2 117.2 . . ?
C2 C3 C4 126.0(5) . . ?
C2 C3 H3 117 . . ?
C4 C3 H3 117 . . ?
C3 C4 C6 113.7(4) . . ?
C3 C4 C5 116.8(4) . . ?
C6 C4 C5 107.9(4) . . ?
C3 C4 H4 105.9 . . ?
C6 C4 H4 105.9 . . ?
C5 C4 H4 105.9 . . ?
C8 C5 C10 112.4(4) . . ?
C8 C5 C4 109.1(4) . . ?
C10 C5 C4 111.4(4) . . ?
C8 C5 S1 105.3(3) . . ?
C10 C5 S1 108.6(3) . . ?
C4 C5 S1 109.8(3) . . ?
O2 C6 O1 124.0(5) . . ?
O2 C6 C4 123.0(4) . . ?
O1 C6 C4 112.8(4) . . ?
O1 C7 H7A 109.5 . . ?
O1 C7 H7B 109.5 . . ?
H7A C7 H7B 109.5 . . ?
O1 C7 H7C 109.5 . . ?
H7A C7 H7C 109.5 . . ?
H7B C7 H7C 109.5 . . ?
O5 C8 O6 118.0(4) . . ?
O5 C8 C5 123.0(5) . . ?
O6 C8 C5 119.0(4) . . ?
O4 C9 O6 110.9(4) . . ?
O4 C9 C12 110.2(4) . . ?
O6 C9 C12 110.2(4) . . ?
O4 C9 C11 106.2(4) . . ?
O6 C9 C11 105.1(4) . . ?
C12 C9 C11 114.0(4) . . ?
O3 C10 O4 119.8(4) . . ?
O3 C10 C5 121.8(4) . . ?
O4 C10 C5 118.4(4) . . ?
C9 C11 H11A 109.5 . . ?
C9 C11 H11B 109.5 . . ?
H11A C11 H11B 109.5 . . ?
C9 C11 H11C 109.5 . . ?
H11A C11 H11C 109.5 . . ?
H11B C11 H11C 109.5 . . ?
C9 C12 H12A 109.5 . . ?
C9 C12 H12B 109.5 . . ?
H12A C12 H12B 109.5 . . ?
C9 C12 H12C 109.5 . . ?
H12A C12 H12C 109.5 . . ?
H12B C12 H12C 109.5 . . ?
C6 O1 C7 116.7(4) . . ?
C10 O4 C9 124.3(4) . . ?
C8 O6 C9 123.4(4) . . ?
C1 S1 C5 99.9(2) . . ?

loop_
_geom_bond_atom_site_label_1
_geom_bond_atom_site_label_2
_geom_bond_distance
_geom_bond_site_symmetry_2
_geom_bond_publ_flag
C1 C2 1.493(8) . ?
C1 S1 1.800(6) . ?
C1 H1A 0.97 . ?
C1 H1B 0.97 . ?
C2 C3 1.333(8) . ?
C2 H2 0.93 . ?
C3 C4 1.507(7) . ?
C3 H3 0.93 . ?
C4 C6 1.512(7) . ?
C4 C5 1.552(6) . ?
C4 H4 0.98 . ?
C5 C8 1.512(6) . ?
C5 C10 1.538(6) . ?
C5 S1 1.841(5) . ?
C6 O2 1.197(6) . ?
C6 O1 1.333(5) . ?
C7 O1 1.448(6) . ?
C7 H7A 0.96 . ?
C7 H7B 0.96 . ?
C7 H7C 0.96 . ?
C8 O5 1.209(5) . ?
C8 O6 1.344(6) . ?
C9 O4 1.439(5) . ?
C9 O6 1.445(5) . ?
C9 C12 1.499(7) . ?
C9 C11 1.501(7) . ?
C10 O3 1.200(5) . ?
C10 O4 1.336(5) . ?
C11 H11A 0.96 . ?
C11 H11B 0.96 . ?
C11 H11C 0.96 . ?
C12 H12A 0.96 . ?
C12 H12B 0.96 . ?
C12 H12C 0.96 . ?

loop_
_geom_torsion_atom_site_label_1
_geom_torsion_atom_site_label_2
_geom_torsion_atom_site_label_3
_geom_torsion_atom_site_label_4
_geom_torsion
_geom_torsion_site_symmetry_1
_geom_torsion_site_symmetry_2
_geom_torsion_site_symmetry_3
_geom_torsion_site_symmetry_4
_geom_torsion_publ_flag
S1 C1 C2 C3 -23.0(8) . . . . ?
C1 C2 C3 C4 2.0(9) . . . . ?
C2 C3 C4 C6 -140.8(5) . . . . ?
C2 C3 C4 C5 -14.1(8) . . . . ?
C3 C4 C5 C8 158.7(4) . . . . ?
C6 C4 C5 C8 -71.8(5) . . . . ?
C3 C4 C5 C10 -76.6(5) . . . . ?
C6 C4 C5 C10 52.9(5) . . . . ?
C3 C4 C5 S1 43.8(5) . . . . ?
C6 C4 C5 S1 173.2(3) . . . . ?
C3 C4 C6 O2 148.0(5) . . . . ?
C5 C4 C6 O2 16.9(6) . . . . ?
C3 C4 C6 O1 -36.1(6) . . . . ?
C5 C4 C6 O1 -167.3(4) . . . . ?
C10 C5 C8 O5 -160.6(4) . . . . ?
C4 C5 C8 O5 -36.5(6) . . . . ?
S1 C5 C8 O5 81.4(5) . . . . ?
C10 C5 C8 O6 18.7(6) . . . . ?
C4 C5 C8 O6 142.8(4) . . . . ?
S1 C5 C8 O6 -99.4(4) . . . . ?
C8 C5 C10 O3 159.6(5) . . . . ?
C4 C5 C10 O3 36.7(6) . . . . ?
S1 C5 C10 O3 -84.4(5) . . . . ?
C8 C5 C10 O4 -21.5(6) . . . . ?
C4 C5 C10 O4 -144.3(4) . . . . ?
S1 C5 C10 O4 94.6(4) . . . . ?
O2 C6 O1 C7 -2.7(7) . . . . ?
C4 C6 O1 C7 -178.5(4) . . . . ?
O3 C10 O4 C9 175.5(5) . . . . ?
C5 C10 O4 C9 -3.5(7) . . . . ?
O6 C9 O4 C10 30.1(6) . . . . ?
C12 C9 O4 C10 -92.2(5) . . . . ?
C11 C9 O4 C10 143.9(5) . . . . ?
O5 C8 O6 C9 -171.6(4) . . . . ?
C5 C8 O6 C9 9.1(6) . . . . ?
O4 C9 O6 C8 -33.2(6) . . . . ?
C12 C9 O6 C8 89.1(5) . . . . ?
C11 C9 O6 C8 -147.6(4) . . . . ?
C2 C1 S1 C5 46.2(4) . . . . ?
C8 C5 S1 C1 -173.5(3) . . . . ?
C10 C5 S1 C1 66.0(3) . . . . ?
C4 C5 S1 C1 -56.1(4) . . . . ?
